data_2241536
loop_
_publ_author_name
'Yennawar, Hemant P.'
'Fox, Ryan'
'Silverberg, Lee J.'

_publ_section_title
;
 Crystal structure of the 1:1 adduct of
 2,3-diphenyl-3,4,5,6-tetrahydro-2<i>H</i>-1,3-thiazin-4-one with
 triphenyltin chloride
;
_journal_coeditor_code BG2579
_journal_issue 3
_journal_name_full 'Acta Crystallographica Section E'
_journal_page_first 276
_journal_page_last 279
_journal_paper_doi 10.1107/S2056989016001730
_journal_volume 72
_journal_year 2016
_chemical_formula_iupac '[Sn (C6 H5)3 Cl (C16 H15 N O S)]'
_chemical_formula_moiety 'C34 H30 Cl N O S Sn'
_chemical_formula_sum 'C34 H30 Cl N O S Sn'
_chemical_formula_weight 654.79
_chemical_name_systematic Chlorido(2,3-diphenyl-3,4,5,6-tetrahydro-2<i>H</i>-1,3-thiazin-4-one-\k<i>O</i>)triphenyltin
_space_group_crystal_system monoclinic
_space_group_IT_number 14
_space_group_name_Hall '-P 2yn'
_space_group_name_H-M_alt 'P 1 21/n 1'
_symmetry_space_group_name_Hall '-P 2yn'
_symmetry_space_group_name_H-M 'P 1 21/n 1'
_atom_sites_solution_hydrogens geom
_audit_creation_method
;
Olex2 1.2
(compiled 2015.01.26 svn.r3150 for OlexSys, GUI svn.r4998)
;
_cell_angle_alpha 90
_cell_angle_beta 92.886(3)
_cell_angle_gamma 90
_cell_formula_units_Z 4
_cell_length_a 10.8454(19)
_cell_length_b 9.5675(16)
_cell_length_c 28.891(5)
_cell_measurement_reflns_used 5487
_cell_measurement_temperature 298
_cell_measurement_theta_max 28.195
_cell_measurement_theta_min 2.243
_cell_volume 2994.0(9)
_computing_cell_refinement
;
SMART (Bruker, 2001)
;
_computing_data_collection
;
SMART (Bruker, 2001)
;
_computing_data_reduction
;
SAINT (Bruker, 2001)
;
_computing_molecular_graphics
;
<i>OLEX2</i> (Dolomanov <i>et al.</i>,  2009)
;
_computing_publication_material
;
<i>OLEX2</i> (Dolomanov <i>et al.</i>,  2009)
;
_computing_structure_refinement
;
SHELXL2014 (Sheldrick, 2015)
;
_computing_structure_solution
;
<i>olex2.solve</i> (Bourhis <i>et al.</i>,  2015)
;
_diffrn_ambient_temperature 298
_diffrn_measured_fraction_theta_full 0.999
_diffrn_measured_fraction_theta_max 0.994
_diffrn_measurement_device_type 'Bruker SMART APEX CCD area-detector'
_diffrn_measurement_method 'phi and omega scans'
_diffrn_radiation_monochromator 'Parallel, graphite'
_diffrn_radiation_type MoK\a
_diffrn_radiation_wavelength 0.71073
_diffrn_reflns_av_R_equivalents 0.0236
_diffrn_reflns_limit_h_max 14
_diffrn_reflns_limit_h_min -14
_diffrn_reflns_limit_k_max 12
_diffrn_reflns_limit_k_min -11
_diffrn_reflns_limit_l_max 38
_diffrn_reflns_limit_l_min -38
_diffrn_reflns_number 27794
_diffrn_reflns_theta_full 26.000
_diffrn_reflns_theta_max 28.296
_diffrn_reflns_theta_min 1.975
_exptl_absorpt_coefficient_mu 1.040
_exptl_absorpt_correction_T_max 1.0
_exptl_absorpt_correction_T_min 0.819504
_exptl_absorpt_correction_type multi-scan
_exptl_absorpt_process_details
;
(SADABS; Bruker, 2001)
;
_exptl_crystal_colour 'clear colourless'
_exptl_crystal_density_diffrn 1.453
_exptl_crystal_description block
_exptl_crystal_F_000 1328
_exptl_crystal_size_max 0.21
_exptl_crystal_size_mid 0.18
_exptl_crystal_size_min 0.17
_refine_diff_density_max 1.137
_refine_diff_density_min -1.071
_refine_ls_extinction_method none
_refine_ls_goodness_of_fit_ref 1.076
_refine_ls_hydrogen_treatment constr
_refine_ls_matrix_type full
_refine_ls_number_parameters 352
_refine_ls_number_reflns 7403
_refine_ls_number_restraints 0
_refine_ls_restrained_S_all 1.076
_refine_ls_R_factor_all 0.0557
_refine_ls_R_factor_gt 0.0479
_refine_ls_shift/su_max 0.001
_refine_ls_shift/su_mean 0.000
_refine_ls_structure_factor_coef Fsqd
_refine_ls_weighting_details 'w=1/[\s^2^(Fo^2^)+(0.1000P)^2^] where P=(Fo^2^+2Fc^2^)/3'
_refine_ls_weighting_scheme calc
_refine_ls_wR_factor_gt 0.1378
_refine_ls_wR_factor_ref 0.1435
_reflns_number_gt 6561
_reflns_number_total 7403
_reflns_threshold_expression 'I > 2\s(I)'
_cod_data_source_file bg2579sup1.cif
_cod_data_source_block I
_cod_database_code 2241536
_shelx_space_group_comment
;
The symmetry employed for this shelxl refinement is uniquely defined
by the following loop, which should always be used as a source of
symmetry information in preference to the above space-group names.
They are only intended as comments.
;

loop_
_space_group_symop_operation_xyz
'x, y, z'
'-x+1/2, y+1/2, -z+1/2'
'-x, -y, -z'
'x-1/2, -y-1/2, z-1/2'

loop_
_atom_site_type_symbol
_atom_site_label
_atom_site_fract_x
_atom_site_fract_y
_atom_site_fract_z
_atom_site_U_iso_or_equiv
_atom_site_adp_type
_atom_site_calc_flag
_atom_site_occupancy
C C1 -0.0293(3) 0.7598(3) 0.38394(10) 0.0346(6) Uani d 1
H H1 -0.0976 0.7618 0.4049 0.042 Uiso calc 1
C C2 0.1500(3) 0.5935(3) 0.38953(11) 0.0405(7) Uani d 1
C C3 0.2413(3) 0.7053(4) 0.37798(19) 0.0634(12) Uani d 1
H H3A 0.2994 0.7149 0.4044 0.076 Uiso calc 1
H H3B 0.2874 0.6714 0.3524 0.076 Uiso calc 1
C C4 0.1947(3) 0.8490(4) 0.36539(14) 0.0487(8) Uani d 1
H H4A 0.1623 0.8498 0.3335 0.058 Uiso calc 1
H H4B 0.2621 0.9156 0.3683 0.058 Uiso calc 1
C C5 -0.0856(3) 0.7891(3) 0.33611(12) 0.0390(7) Uani d 1
C C6 -0.1767(3) 0.8910(4) 0.33192(15) 0.0560(9) Uani d 1
H H6 -0.2019 0.9362 0.3583 0.067 Uiso calc 1
C C7 -0.2300(4) 0.9260(5) 0.28952(18) 0.0762(13) Uani d 1
H H7 -0.2923 0.9929 0.2874 0.091 Uiso calc 1
C C8 -0.1919(5) 0.8631(6) 0.25064(19) 0.0848(16) Uani d 1
H H8 -0.2270 0.8884 0.2218 0.102 Uiso calc 1
C C9 -0.1022(5) 0.7628(6) 0.25366(15) 0.0750(13) Uani d 1
H H9 -0.0768 0.7202 0.2268 0.090 Uiso calc 1
C C10 -0.0479(4) 0.7232(4) 0.29686(14) 0.0543(9) Uani d 1
H H10 0.0123 0.6539 0.2989 0.065 Uiso calc 1
C C11 -0.0549(3) 0.5089(3) 0.39995(13) 0.0423(7) Uani d 1
C C12 -0.1050(4) 0.5019(4) 0.44224(15) 0.0628(10) Uani d 1
H H12 -0.0850 0.5679 0.4650 0.075 Uiso calc 1
C C13 -0.1872(4) 0.3932(6) 0.4506(2) 0.095(2) Uani d 1
H H13 -0.2227 0.3869 0.4791 0.114 Uiso calc 1
C C14 -0.2153(5) 0.2971(6) 0.4172(3) 0.096(2) Uani d 1
H H14 -0.2706 0.2257 0.4230 0.115 Uiso calc 1
C C15 -0.1640(5) 0.3038(5) 0.3759(2) 0.087(2) Uani d 1
H H15 -0.1831 0.2360 0.3536 0.105 Uiso calc 1
C C16 -0.0835(4) 0.4096(4) 0.36625(16) 0.0620(10) Uani d 1
H H16 -0.0487 0.4144 0.3375 0.074 Uiso calc 1
C C17 0.2724(3) 0.1831(3) 0.44010(10) 0.0366(6) Uani d 1
C C18 0.1561(3) 0.2141(3) 0.45627(12) 0.0430(7) Uani d 1
H H18 0.1068 0.2818 0.4415 0.052 Uiso calc 1
C C19 0.1141(4) 0.1431(4) 0.49471(12) 0.0505(8) Uani d 1
H H19 0.0362 0.1626 0.5051 0.061 Uiso calc 1
C C20 0.1861(4) 0.0461(4) 0.51693(12) 0.0556(9) Uani d 1
H H20 0.1580 0.0006 0.5428 0.067 Uiso calc 1
C C21 0.3013(4) 0.0143(5) 0.50130(14) 0.0627(10) Uani d 1
H H21 0.3502 -0.0532 0.5164 0.075 Uiso calc 1
C C22 0.3434(3) 0.0834(4) 0.46308(12) 0.0521(9) Uani d 1
H H22 0.4210 0.0621 0.4528 0.062 Uiso calc 1
C C23 0.4673(3) 0.4534(3) 0.39319(12) 0.0410(7) Uani d 1
C C24 0.5381(3) 0.5026(4) 0.35781(14) 0.0521(8) Uani d 1
H H24 0.5375 0.4546 0.3298 0.063 Uiso calc 1
C C25 0.6092(4) 0.6217(5) 0.36365(17) 0.0679(12) Uani d 1
H H25 0.6536 0.6560 0.3394 0.082 Uiso calc 1
C C26 0.6136(4) 0.6895(5) 0.4061(2) 0.0752(14) Uani d 1
H H26 0.6620 0.7691 0.4104 0.090 Uiso calc 1
C C27 0.5473(4) 0.6402(5) 0.44153(17) 0.0718(12) Uani d 1
H H27 0.5520 0.6856 0.4700 0.086 Uiso calc 1
C C28 0.4730(3) 0.5232(4) 0.43537(13) 0.0540(9) Uani d 1
H H28 0.4269 0.4913 0.4595 0.065 Uiso calc 1
C C29 0.2290(3) 0.2921(3) 0.31778(12) 0.0425(7) Uani d 1
C C30 0.2426(4) 0.3976(4) 0.28580(12) 0.0564(9) Uani d 1
H H30 0.3056 0.4626 0.2909 0.068 Uiso calc 1
C C31 0.1660(4) 0.4095(5) 0.24657(14) 0.0675(11) Uani d 1
H H31 0.1755 0.4835 0.2262 0.081 Uiso calc 1
C C32 0.0757(4) 0.3115(6) 0.23774(15) 0.0703(12) Uani d 1
H H32 0.0247 0.3175 0.2110 0.084 Uiso calc 1
C C33 0.0607(4) 0.2040(5) 0.26873(19) 0.0747(14) Uani d 1
H H33 -0.0004 0.1373 0.2628 0.090 Uiso calc 1
C C34 0.1362(4) 0.1950(4) 0.30866(15) 0.0548(9) Uani d 1
H H34 0.1246 0.1230 0.3296 0.066 Uiso calc 1
Cl Cl1 0.48733(9) 0.10626(10) 0.36005(4) 0.0572(2) Uani d 1
N N1 0.0277(2) 0.6213(3) 0.38945(9) 0.0364(5) Uani d 1
O O1 0.18753(19) 0.4749(2) 0.39935(9) 0.0467(5) Uani d 1
S S1 0.07553(9) 0.89817(9) 0.40313(3) 0.0494(2) Uani d 1
Sn Sn1 0.33979(2) 0.28758(2) 0.38094(2) 0.03769(10) Uani d 1

loop_
_atom_site_aniso_label
_atom_site_aniso_U_11
_atom_site_aniso_U_22
_atom_site_aniso_U_33
_atom_site_aniso_U_12
_atom_site_aniso_U_13
_atom_site_aniso_U_23
C1 0.0426(15) 0.0265(13) 0.0354(14) -0.0004(11) 0.0088(12) 0.0011(12)
C2 0.0404(15) 0.0348(16) 0.0460(17) -0.0032(12) 0.0003(13) 0.0035(13)
C3 0.0407(18) 0.048(2) 0.102(3) -0.0064(14) 0.010(2) 0.025(2)
C4 0.0472(17) 0.0364(17) 0.063(2) -0.0092(14) 0.0081(16) 0.0078(16)
C5 0.0382(15) 0.0347(17) 0.0442(17) -0.0067(11) 0.0012(13) 0.0046(12)
C6 0.0513(19) 0.050(2) 0.067(2) 0.0065(15) 0.0062(17) 0.0169(18)
C7 0.061(2) 0.074(3) 0.092(4) 0.000(2) -0.016(2) 0.035(3)
C8 0.086(3) 0.094(4) 0.070(3) -0.020(3) -0.034(3) 0.030(3)
C9 0.100(4) 0.082(3) 0.043(2) -0.026(3) 0.000(2) -0.004(2)
C10 0.064(2) 0.050(2) 0.049(2) -0.0045(16) 0.0046(18) -0.0028(16)
C11 0.0329(13) 0.0317(15) 0.062(2) -0.0016(11) -0.0009(13) 0.0102(14)
C12 0.064(2) 0.054(2) 0.073(3) 0.0030(18) 0.023(2) 0.021(2)
C13 0.068(3) 0.077(4) 0.145(5) 0.010(3) 0.046(3) 0.056(4)
C14 0.056(3) 0.058(3) 0.171(7) -0.019(2) -0.021(3) 0.057(4)
C15 0.087(4) 0.044(3) 0.126(6) -0.023(2) -0.044(4) 0.020(3)
C16 0.065(2) 0.0397(19) 0.079(3) -0.0082(17) -0.021(2) 0.0052(19)
C17 0.0402(14) 0.0336(14) 0.0356(14) -0.0059(12) -0.0020(12) 0.0004(12)
C18 0.0505(18) 0.0370(18) 0.0420(17) -0.0018(12) 0.0069(14) 0.0021(13)
C19 0.064(2) 0.0436(19) 0.0446(17) -0.0069(16) 0.0139(16) -0.0022(15)
C20 0.074(2) 0.054(2) 0.0391(17) -0.0142(18) 0.0062(16) 0.0088(16)
C21 0.061(2) 0.064(3) 0.062(2) 0.0017(18) -0.0089(18) 0.030(2)
C22 0.0382(15) 0.063(2) 0.054(2) -0.0041(15) -0.0047(14) 0.0191(17)
C23 0.0327(14) 0.0399(17) 0.0499(17) -0.0021(12) -0.0033(12) 0.0022(14)
C24 0.0392(16) 0.055(2) 0.063(2) -0.0088(15) 0.0067(15) 0.0061(17)
C25 0.047(2) 0.074(3) 0.083(3) -0.0201(19) 0.000(2) 0.026(2)
C26 0.057(2) 0.061(3) 0.105(4) -0.025(2) -0.019(3) 0.008(3)
C27 0.073(3) 0.067(3) 0.073(3) -0.013(2) -0.019(2) -0.012(2)
C28 0.0516(19) 0.059(2) 0.0501(19) -0.0090(16) -0.0078(15) 0.0051(17)
C29 0.0433(16) 0.0439(19) 0.0405(16) 0.0002(12) 0.0022(14) 0.0007(13)
C30 0.062(2) 0.062(2) 0.0444(18) -0.0131(17) 0.0004(16) 0.0128(17)
C31 0.072(3) 0.083(3) 0.048(2) 0.005(2) 0.0019(19) 0.019(2)
C32 0.070(3) 0.097(4) 0.042(2) 0.011(2) -0.0127(19) -0.006(2)
C33 0.062(3) 0.079(3) 0.081(3) -0.011(2) -0.018(2) -0.019(2)
C34 0.059(2) 0.043(2) 0.061(2) -0.0078(15) -0.0093(18) 0.0049(16)
Cl1 0.0561(5) 0.0514(5) 0.0649(6) 0.0070(4) 0.0117(4) -0.0012(4)
N1 0.0383(12) 0.0287(13) 0.0422(13) 0.0004(10) 0.0021(10) 0.0055(10)
O1 0.0378(11) 0.0341(12) 0.0684(15) 0.0050(9) 0.0044(10) 0.0107(11)
S1 0.0655(5) 0.0362(4) 0.0466(4) -0.0109(4) 0.0033(4) -0.0088(3)
Sn1 0.03675(14) 0.03780(16) 0.03835(15) -0.00725(7) 0.00030(9) 0.00637(8)

loop_
_atom_type_symbol
_atom_type_description
_atom_type_scat_dispersion_real
_atom_type_scat_dispersion_imag
_atom_type_scat_source
C C 0.0033 0.0016 'International Tables Vol C Tables 4.2.6.8 and 6.1.1.4'
N N 0.0061 0.0033 'International Tables Vol C Tables 4.2.6.8 and 6.1.1.4'
O O 0.0106 0.0060 'International Tables Vol C Tables 4.2.6.8 and 6.1.1.4'
S S 0.1246 0.1234 'International Tables Vol C Tables 4.2.6.8 and 6.1.1.4'
Cl Cl 0.1484 0.1585 'International Tables Vol C Tables 4.2.6.8 and 6.1.1.4'
Sn Sn -0.6537 1.4246 'International Tables Vol C Tables 4.2.6.8 and 6.1.1.4'
H H 0.0000 0.0000 'International Tables Vol C Tables 4.2.6.8 and 6.1.1.4'

loop_
_geom_angle_atom_site_label_1
_geom_angle_atom_site_label_2
_geom_angle_atom_site_label_3
_geom_angle
_geom_angle_publ_flag
C5 C1 H1 106.2 ?
C5 C1 S1 111.3(2) ?
N1 C1 H1 106.2 ?
N1 C1 C5 114.6(2) ?
N1 C1 S1 111.8(2) ?
S1 C1 H1 106.2 ?
N1 C2 C3 121.0(3) ?
O1 C2 C3 119.4(3) ?
O1 C2 N1 119.6(3) ?
C2 C3 H3A 107.5 ?
C2 C3 H3B 107.5 ?
H3A C3 H3B 107.0 ?
C4 C3 C2 119.1(3) ?
C4 C3 H3A 107.5 ?
C4 C3 H3B 107.5 ?
C3 C4 H4A 109.7 ?
C3 C4 H4B 109.7 ?
C3 C4 S1 109.6(3) ?
H4A C4 H4B 108.2 ?
S1 C4 H4A 109.7 ?
S1 C4 H4B 109.7 ?
C6 C5 C1 117.6(3) ?
C10 C5 C1 123.0(3) ?
C10 C5 C6 119.3(4) ?
C5 C6 H6 119.5 ?
C7 C6 C5 121.0(4) ?
C7 C6 H6 119.5 ?
C6 C7 H7 120.0 ?
C8 C7 C6 120.0(4) ?
C8 C7 H7 120.0 ?
C7 C8 H8 119.9 ?
C7 C8 C9 120.3(4) ?
C9 C8 H8 119.9 ?
C8 C9 H9 119.6 ?
C8 C9 C10 120.8(5) ?
C10 C9 H9 119.6 ?
C5 C10 C9 118.6(4) ?
C5 C10 H10 120.7 ?
C9 C10 H10 120.7 ?
C12 C11 C16 120.7(3) ?
C12 C11 N1 120.4(3) ?
C16 C11 N1 118.9(3) ?
C11 C12 H12 120.7 ?
C11 C12 C13 118.5(5) ?
C13 C12 H12 120.7 ?
C12 C13 H13 119.8 ?
C14 C13 C12 120.3(5) ?
C14 C13 H13 119.8 ?
C13 C14 H14 119.7 ?
C15 C14 C13 120.7(4) ?
C15 C14 H14 119.7 ?
C14 C15 H15 119.6 ?
C14 C15 C16 120.7(5) ?
C16 C15 H15 119.6 ?
C11 C16 H16 120.5 ?
C15 C16 C11 119.0(5) ?
C15 C16 H16 120.5 ?
C18 C17 Sn1 121.2(2) ?
C22 C17 C18 118.6(3) ?
C22 C17 Sn1 120.3(2) ?
C17 C18 H18 120.1 ?
C19 C18 C17 119.8(3) ?
C19 C18 H18 120.1 ?
C18 C19 H19 119.8 ?
C20 C19 C18 120.5(3) ?
C20 C19 H19 119.8 ?
C19 C20 H20 119.9 ?
C19 C20 C21 120.3(3) ?
C21 C20 H20 119.9 ?
C20 C21 H21 120.2 ?
C20 C21 C22 119.7(3) ?
C22 C21 H21 120.2 ?
C17 C22 C21 121.1(3) ?
C17 C22 H22 119.4 ?
C21 C22 H22 119.4 ?
C24 C23 Sn1 120.6(3) ?
C28 C23 C24 118.8(3) ?
C28 C23 Sn1 120.3(2) ?
C23 C24 H24 119.5 ?
C25 C24 C23 121.0(4) ?
C25 C24 H24 119.5 ?
C24 C25 H25 120.4 ?
C24 C25 C26 119.2(4) ?
C26 C25 H25 120.4 ?
C25 C26 H26 119.8 ?
C27 C26 C25 120.4(4) ?
C27 C26 H26 119.8 ?
C26 C27 H27 119.7 ?
C26 C27 C28 120.5(4) ?
C28 C27 H27 119.7 ?
C23 C28 H28 120.0 ?
C27 C28 C23 120.1(4) ?
C27 C28 H28 120.0 ?
C30 C29 C34 117.6(3) ?
C30 C29 Sn1 120.8(3) ?
C34 C29 Sn1 121.4(3) ?
C29 C30 H30 119.0 ?
C31 C30 C29 122.1(4) ?
C31 C30 H30 119.0 ?
C30 C31 H31 120.2 ?
C32 C31 C30 119.6(4) ?
C32 C31 H31 120.2 ?
C31 C32 H32 120.1 ?
C31 C32 C33 119.7(4) ?
C33 C32 H32 120.1 ?
C32 C33 H33 119.9 ?
C32 C33 C34 120.2(4) ?
C34 C33 H33 119.9 ?
C29 C34 H34 119.6 ?
C33 C34 C29 120.7(4) ?
C33 C34 H34 119.6 ?
C2 N1 C1 125.9(2) ?
C2 N1 C11 118.2(2) ?
C11 N1 C1 115.7(2) ?
C2 O1 Sn1 145.1(2) ?
C4 S1 C1 94.74(15) ?
C17 Sn1 Cl1 96.85(9) ?
C17 Sn1 O1 84.81(10) ?
C23 Sn1 C17 117.50(12) y
C23 Sn1 C29 117.48(12) y
C23 Sn1 Cl1 98.15(9) ?
C23 Sn1 O1 82.03(10) ?
C29 Sn1 C17 119.48(12) y
C29 Sn1 Cl1 98.63(9) ?
C29 Sn1 O1 79.56(10) ?
Cl1 Sn1 O1 178.00(6) y

loop_
_geom_bond_atom_site_label_1
_geom_bond_atom_site_label_2
_geom_bond_distance
_geom_bond_publ_flag
C1 H1 0.9800 ?
C1 C5 1.509(4) ?
C1 N1 1.467(4) ?
C1 S1 1.814(3) ?
C2 C3 1.507(4) ?
C2 N1 1.352(4) ?
C2 O1 1.234(4) ?
C3 H3A 0.9700 ?
C3 H3B 0.9700 ?
C3 C4 1.503(5) ?
C4 H4A 0.9700 ?
C4 H4B 0.9700 ?
C4 S1 1.795(4) ?
C5 C6 1.389(5) ?
C5 C10 1.378(5) ?
C6 H6 0.9300 ?
C6 C7 1.370(6) ?
C7 H7 0.9300 ?
C7 C8 1.357(8) ?
C8 H8 0.9300 ?
C8 C9 1.367(8) ?
C9 H9 0.9300 ?
C9 C10 1.405(6) ?
C10 H10 0.9300 ?
C11 C12 1.364(5) ?
C11 C16 1.384(5) ?
C11 N1 1.442(4) ?
C12 H12 0.9300 ?
C12 C13 1.398(6) ?
C13 H13 0.9300 ?
C13 C14 1.355(9) ?
C14 H14 0.9300 ?
C14 C15 1.344(9) ?
C15 H15 0.9300 ?
C15 C16 1.375(6) ?
C16 H16 0.9300 ?
C17 C18 1.399(4) ?
C17 C22 1.375(5) ?
C17 Sn1 2.140(3) y
C18 H18 0.9300 ?
C18 C19 1.398(5) ?
C19 H19 0.9300 ?
C19 C20 1.354(5) ?
C20 H20 0.9300 ?
C20 C21 1.383(6) ?
C21 H21 0.9300 ?
C21 C22 1.384(5) ?
C22 H22 0.9300 ?
C23 C24 1.391(5) ?
C23 C28 1.388(5) ?
C23 Sn1 2.123(3) y
C24 H24 0.9300 ?
C24 C25 1.382(5) ?
C25 H25 0.9300 ?
C25 C26 1.385(7) ?
C26 H26 0.9300 ?
C26 C27 1.365(7) ?
C27 H27 0.9300 ?
C27 C28 1.386(6) ?
C28 H28 0.9300 ?
C29 C30 1.381(5) ?
C29 C34 1.384(5) ?
C29 Sn1 2.134(4) y
C30 H30 0.9300 ?
C30 C31 1.376(5) ?
C31 H31 0.9300 ?
C31 C32 1.370(6) ?
C32 H32 0.9300 ?
C32 C33 1.378(7) ?
C33 H33 0.9300 ?
C33 C34 1.383(6) ?
C34 H34 0.9300 ?
Cl1 Sn1 2.4558(10) y
O1 Sn1 2.512(2) y

loop_
_geom_torsion_atom_site_label_1
_geom_torsion_atom_site_label_2
_geom_torsion_atom_site_label_3
_geom_torsion_atom_site_label_4
_geom_torsion
C1 C5 C6 C7 178.3(3)
C1 C5 C10 C9 -177.0(3)
C2 C3 C4 S1 41.8(5)
C3 C2 N1 C1 -7.4(5)
C3 C2 N1 C11 178.8(4)
C3 C2 O1 Sn1 -38.6(6)
C3 C4 S1 C1 -63.2(3)
C5 C1 N1 C2 101.4(3)
C5 C1 N1 C11 -84.7(3)
C5 C1 S1 C4 -73.3(2)
C5 C6 C7 C8 -1.6(7)
C6 C5 C10 C9 0.7(5)
C6 C7 C8 C9 1.3(8)
C7 C8 C9 C10 -0.1(8)
C8 C9 C10 C5 -0.9(7)
C10 C5 C6 C7 0.5(5)
C11 C12 C13 C14 0.4(7)
C12 C11 C16 C15 0.4(5)
C12 C11 N1 C1 -70.3(4)
C12 C11 N1 C2 104.1(4)
C12 C13 C14 C15 0.6(8)
C13 C14 C15 C16 -1.1(8)
C14 C15 C16 C11 0.6(7)
C16 C11 C12 C13 -0.9(6)
C16 C11 N1 C1 108.9(3)
C16 C11 N1 C2 -76.7(4)
C17 C18 C19 C20 1.1(5)
C18 C17 C22 C21 0.2(6)
C18 C19 C20 C21 -1.2(6)
C19 C20 C21 C22 0.8(6)
C20 C21 C22 C17 -0.3(6)
C22 C17 C18 C19 -0.6(5)
C23 C24 C25 C26 2.6(6)
C24 C23 C28 C27 0.5(5)
C24 C25 C26 C27 -0.8(7)
C25 C26 C27 C28 -1.1(7)
C26 C27 C28 C23 1.2(6)
C28 C23 C24 C25 -2.5(5)
C29 C30 C31 C32 -2.3(7)
C30 C29 C34 C33 0.3(6)
C30 C31 C32 C33 1.5(7)
C31 C32 C33 C34 0.2(7)
C32 C33 C34 C29 -1.0(7)
C34 C29 C30 C31 1.4(6)
N1 C1 C5 C6 157.5(3)
N1 C1 C5 C10 -24.8(4)
N1 C1 S1 C4 56.3(2)
N1 C2 C3 C4 -1.1(6)
N1 C2 O1 Sn1 141.6(3)
N1 C11 C12 C13 178.4(3)
N1 C11 C16 C15 -178.8(3)
O1 C2 C3 C4 179.1(4)
O1 C2 N1 C1 172.4(3)
O1 C2 N1 C11 -1.4(5)
S1 C1 C5 C6 -74.4(3)
S1 C1 C5 C10 103.3(3)
S1 C1 N1 C2 -26.4(4)
S1 C1 N1 C11 147.5(2)
Sn1 C17 C18 C19 179.3(3)
Sn1 C17 C22 C21 -179.7(3)
Sn1 C23 C24 C25 171.5(3)
Sn1 C23 C28 C27 -173.4(3)
Sn1 C29 C30 C31 -174.7(3)
Sn1 C29 C34 C33 176.4(3)

_cod_database_fobs_code 2241536
